data_7707963
loop_
_publ_author_name
'P\"uschmann, Sabrina D'
'Fr\"uhwirt, Philipp'
'M\"uller, Stefanie M'
'Wagner, Stefan H.'
'Torvisco, Ana'
'Fischer, Roland C.'
'Kelterer, Anne-Marie'
'Griesser, Thomas'
'Gescheidt, Georg'
'Haas, Michael'

_publ_section_title
;
 Synthesis and characterization of diacylgermanes: persistent derivatives
 with superior photoreactivity.
;
_journal_issue 34
_journal_name_full 'Dalton transactions (Cambridge, England : 2003)'
_journal_page_first 11965
_journal_page_last 11974
_journal_paper_doi 10.1039/d1dt02091a
_journal_volume 50
_journal_year 2021
_chemical_formula_moiety 'C32 H32 Ge O2'
_chemical_formula_sum 'C32 H32 Ge O2'
_chemical_formula_weight 521.16
_space_group_crystal_system monoclinic
_space_group_IT_number 14
_space_group_name_Hall '-P 2ybc'
_space_group_name_H-M_alt 'P 1 21/c 1'
_atom_sites_solution_hydrogens geom
_atom_sites_solution_primary iterative
_audit_creation_method SHELXL-2018/3
_audit_update_record
;
2021-04-20 deposited with the CCDC.	2021-08-05 downloaded from the CCDC.
;
_cell_angle_alpha 90
_cell_angle_beta 101.517(2)
_cell_angle_gamma 90
_cell_formula_units_Z 4
_cell_length_a 17.9351(6)
_cell_length_b 9.0656(3)
_cell_length_c 16.5569(5)
_cell_measurement_reflns_used 9868
_cell_measurement_temperature 100(2)
_cell_measurement_theta_max 32.06
_cell_measurement_theta_min 2.51
_cell_volume 2637.82(15)
_computing_cell_refinement 'SAINT V8.38A (Bruker AXS Inc., 2017)'
_computing_data_collection 'Bruker APEX2'
_computing_data_reduction 'SAINT V8.38A (Bruker AXS Inc., 2017)'
_computing_molecular_graphics 'shelXle (C.B. Huebschle, rev 924)'
_computing_publication_material 'Bruker SHELXTL'
_computing_structure_refinement 'SHELXL-2018/3 (Sheldrick, 2018)'
_computing_structure_solution 'SHELXT 2014/5 (Sheldrick, 2014)'
_diffrn_ambient_temperature 100(2)
_diffrn_detector 'Bruker APEX2 area detector'
_diffrn_detector_type 'CCD area detector'
_diffrn_measured_fraction_theta_full 0.997
_diffrn_measured_fraction_theta_max 0.996
_diffrn_measurement_device 'three-circle diffractometer'
_diffrn_measurement_device_type 'Bruker APEX-II CCD'
_diffrn_measurement_method '\f and \w scans'
_diffrn_radiation_monochromator 'multilayer monochromator'
_diffrn_radiation_probe x-ray
_diffrn_radiation_source 'Incoatec microfocus sealed tube'
_diffrn_radiation_type MoK\a
_diffrn_radiation_wavelength 0.71073
_diffrn_reflns_av_R_equivalents 0.1099
_diffrn_reflns_av_unetI/netI 0.0500
_diffrn_reflns_Laue_measured_fraction_full 0.997
_diffrn_reflns_Laue_measured_fraction_max 0.996
_diffrn_reflns_limit_h_max 27
_diffrn_reflns_limit_h_min -27
_diffrn_reflns_limit_k_max 13
_diffrn_reflns_limit_k_min -13
_diffrn_reflns_limit_l_max 25
_diffrn_reflns_limit_l_min -25
_diffrn_reflns_number 137154
_diffrn_reflns_point_group_measured_fraction_full 0.997
_diffrn_reflns_point_group_measured_fraction_max 0.996
_diffrn_reflns_theta_full 25.242
_diffrn_reflns_theta_max 33.194
_diffrn_reflns_theta_min 2.318
_diffrn_source 'microfocus sealed X-ray tube'
_diffrn_source_type 'Incoatec I\ms'
_exptl_absorpt_coefficient_mu 1.188
_exptl_absorpt_correction_T_max 0.7465
_exptl_absorpt_correction_T_min 0.4435
_exptl_absorpt_correction_type multi-scan
_exptl_absorpt_process_details
;
 SADABS 2016/2: Krause, L., Herbst-Irmer, R., Sheldrick G.M. & Stalke D.,
 J. Appl. Cryst. 48 (2015) 3-10
;
_exptl_crystal_colour yellow
_exptl_crystal_density_diffrn 1.312
_exptl_crystal_description block
_exptl_crystal_F_000 1088
_exptl_crystal_size_max 0.200
_exptl_crystal_size_mid 0.190
_exptl_crystal_size_min 0.160
_refine_diff_density_max 0.833
_refine_diff_density_min -0.722
_refine_diff_density_rms 0.074
_refine_ls_extinction_method none
_refine_ls_goodness_of_fit_ref 1.027
_refine_ls_hydrogen_treatment constr
_refine_ls_matrix_type full
_refine_ls_number_parameters 322
_refine_ls_number_reflns 10045
_refine_ls_number_restraints 0
_refine_ls_restrained_S_all 1.027
_refine_ls_R_factor_all 0.0488
_refine_ls_R_factor_gt 0.0335
_refine_ls_shift/su_max 0.005
_refine_ls_shift/su_mean 0.000
_refine_ls_structure_factor_coef Fsqd
_refine_ls_weighting_details 'w=1/[\s^2^(Fo^2^)+(0.0365P)^2^+0.7880P] where P=(Fo^2^+2Fc^2^)/3'
_refine_ls_weighting_scheme calc
_refine_ls_wR_factor_gt 0.0823
_refine_ls_wR_factor_ref 0.0898
_reflns_Friedel_coverage 0.000
_reflns_number_gt 8053
_reflns_number_total 10045
_reflns_threshold_expression 'I > 2\s(I)'
_cod_data_source_file d1dt02091a3.cif
_cod_data_source_block AT1072_a
_cod_depositor_comments 'Adding full bibliography for 7707961--7707965.cif.'
_cod_original_sg_symbol_H-M 'P 21/c'
_cod_database_code 7707963
_publcif_datablock.id {c848a1ef-5b4f-4e6c-89af-8aae26e95138}

_shelx_shelxl_version_number 2018/3
_shelx_space_group_comment
;
The symmetry employed for this shelxl refinement is uniquely defined
by the following loop, which should always be used as a source of
symmetry information in preference to the above space-group names.
They are only intended as comments.
;
_shelx_estimated_absorpt_t_min 0.797
_shelx_estimated_absorpt_t_max 0.833
_publcif_funding_html
;
;

loop_
_space_group_symop_operation_xyz
'x, y, z'
'-x, y+1/2, -z+1/2'
'-x, -y, -z'
'x, -y-1/2, z-1/2'

loop_
_atom_site_label
_atom_site_type_symbol
_atom_site_fract_x
_atom_site_fract_y
_atom_site_fract_z
_atom_site_U_iso_or_equiv
_atom_site_adp_type
_atom_site_occupancy
_atom_site_site_symmetry_order
_atom_site_calc_flag
_atom_site_refinement_flags_posn
_atom_site_refinement_flags_adp
_atom_site_refinement_flags_occupancy
_atom_site_disorder_assembly
_atom_site_disorder_group
Ge1 Ge 0.73935(2) 0.56505(2) 0.70180(2) 0.01292(4) Uani 1 1 d . . . . .
O1 O 0.70764(6) 0.60559(12) 0.85999(6) 0.0227(2) Uani 1 1 d . . . . .
O2 O 0.60024(6) 0.59166(11) 0.59478(7) 0.0253(2) Uani 1 1 d . . . . .
C1 C 0.68984(7) 0.65756(14) 0.79102(8) 0.0163(2) Uani 1 1 d . . . . .
C2 C 0.64954(7) 0.49820(14) 0.61420(8) 0.0164(2) Uani 1 1 d . . . . .
C3 C 0.63543(7) 0.78484(14) 0.77592(8) 0.0165(2) Uani 1 1 d . . . . .
C4 C 0.62374(7) 0.86866(14) 0.70374(8) 0.0186(2) Uani 1 1 d . . . . .
H4 H 0.649889 0.844404 0.660969 0.022 Uiso 1 1 calc R U . . .
C5 C 0.57367(8) 0.98800(15) 0.69444(9) 0.0221(3) Uani 1 1 d . . . . .
H5 H 0.566356 1.045779 0.645623 0.027 Uiso 1 1 calc R U . . .
C6 C 0.53460(8) 1.02257(17) 0.75604(10) 0.0255(3) Uani 1 1 d . . . . .
H6 H 0.500003 1.103091 0.749089 0.031 Uiso 1 1 calc R U . . .
C7 C 0.54590(9) 0.93964(16) 0.82807(10) 0.0263(3) Uani 1 1 d . . . . .
H7 H 0.519139 0.963794 0.870352 0.032 Uiso 1 1 calc R U . . .
C8 C 0.59613(8) 0.82178(16) 0.83833(9) 0.0219(3) Uani 1 1 d . . . . .
H8 H 0.603976 0.765805 0.887809 0.026 Uiso 1 1 calc R U . . .
C9 C 0.64032(7) 0.34910(14) 0.57474(8) 0.0162(2) Uani 1 1 d . . . . .
C10 C 0.69817(7) 0.24310(15) 0.58886(9) 0.0213(3) Uani 1 1 d . . . . .
H10 H 0.744509 0.263123 0.626325 0.026 Uiso 1 1 calc R U . . .
C11 C 0.68772(8) 0.10801(16) 0.54786(10) 0.0260(3) Uani 1 1 d . . . . .
H11 H 0.727153 0.036346 0.557140 0.031 Uiso 1 1 calc R U . . .
C12 C 0.61979(9) 0.07789(16) 0.49344(10) 0.0258(3) Uani 1 1 d . . . . .
H12 H 0.612951 -0.014256 0.465624 0.031 Uiso 1 1 calc R U . . .
C13 C 0.56183(8) 0.18219(16) 0.47962(9) 0.0236(3) Uani 1 1 d . . . . .
H13 H 0.515297 0.161209 0.442716 0.028 Uiso 1 1 calc R U . . .
C14 C 0.57222(7) 0.31722(15) 0.51997(8) 0.0189(2) Uani 1 1 d . . . . .
H14 H 0.532660 0.388616 0.510256 0.023 Uiso 1 1 calc R U . . .
C15 C 0.79483(7) 0.72150(14) 0.65572(8) 0.0153(2) Uani 1 1 d . . . . .
C16 C 0.79941(7) 0.72640(14) 0.57194(8) 0.0176(2) Uani 1 1 d . . . . .
C17 C 0.83912(8) 0.84170(15) 0.54325(9) 0.0213(3) Uani 1 1 d . . . . .
H17 H 0.842421 0.843759 0.486706 0.026 Uiso 1 1 calc R U . . .
C18 C 0.87387(8) 0.95327(15) 0.59504(10) 0.0222(3) Uani 1 1 d . . . . .
C19 C 0.86987(8) 0.94636(15) 0.67780(9) 0.0216(3) Uani 1 1 d . . . . .
H19 H 0.893147 1.021949 0.713963 0.026 Uiso 1 1 calc R U . . .
C20 C 0.83251(7) 0.83116(14) 0.70934(8) 0.0180(2) Uani 1 1 d . . . . .
C21 C 0.76502(9) 0.60919(17) 0.51121(9) 0.0256(3) Uani 1 1 d . . . . .
H21A H 0.709803 0.623303 0.496390 0.038 Uiso 1 1 calc R U . . .
H21B H 0.776113 0.511602 0.536186 0.038 Uiso 1 1 calc R U . . .
H21C H 0.786802 0.616471 0.461578 0.038 Uiso 1 1 calc R U . . .
C22 C 0.91494(10) 1.07808(19) 0.56289(12) 0.0353(4) Uani 1 1 d . . . . .
H22A H 0.905827 1.073282 0.502587 0.053 Uiso 1 1 calc R U . . .
H22B H 0.969642 1.069951 0.585318 0.053 Uiso 1 1 calc R U . . .
H22C H 0.896105 1.172316 0.579829 0.053 Uiso 1 1 calc R U . . .
C23 C 0.83711(9) 0.82716(17) 0.80127(9) 0.0261(3) Uani 1 1 d . . . . .
H23A H 0.791084 0.871486 0.814288 0.039 Uiso 1 1 calc R U . . .
H23B H 0.881838 0.882769 0.828896 0.039 Uiso 1 1 calc R U . . .
H23C H 0.841394 0.724607 0.820362 0.039 Uiso 1 1 calc R U . . .
C24 C 0.80456(7) 0.41021(13) 0.76209(8) 0.0148(2) Uani 1 1 d . . . . .
C25 C 0.77176(7) 0.31103(14) 0.81065(8) 0.0166(2) Uani 1 1 d . . . . .
C26 C 0.81849(8) 0.21816(14) 0.86623(8) 0.0194(2) Uani 1 1 d . . . . .
H26 H 0.795830 0.153535 0.899559 0.023 Uiso 1 1 calc R U . . .
C27 C 0.89695(8) 0.21734(14) 0.87427(8) 0.0194(2) Uani 1 1 d . . . . .
C28 C 0.92835(7) 0.30702(15) 0.82167(8) 0.0194(2) Uani 1 1 d . . . . .
H28 H 0.981679 0.303377 0.824000 0.023 Uiso 1 1 calc R U . . .
C29 C 0.88394(7) 0.40226(14) 0.76553(8) 0.0175(2) Uani 1 1 d . . . . .
C30 C 0.92435(8) 0.48934(18) 0.70951(10) 0.0276(3) Uani 1 1 d . . . . .
H30A H 0.973835 0.443950 0.708941 0.041 Uiso 1 1 calc R U . . .
H30B H 0.931952 0.590940 0.729693 0.041 Uiso 1 1 calc R U . . .
H30C H 0.893514 0.489679 0.653528 0.041 Uiso 1 1 calc R U . . .
C31 C 0.68690(8) 0.29303(15) 0.80371(9) 0.0222(3) Uani 1 1 d . . . . .
H31A H 0.659890 0.358012 0.760245 0.033 Uiso 1 1 calc R U . . .
H31B H 0.673217 0.319058 0.856334 0.033 Uiso 1 1 calc R U . . .
H31C H 0.672586 0.190342 0.790054 0.033 Uiso 1 1 calc R U . . .
C32 C 0.94739(9) 0.12241(16) 0.93752(9) 0.0263(3) Uani 1 1 d . . . . .
H32A H 0.976174 0.053939 0.909627 0.039 Uiso 1 1 calc R U . . .
H32B H 0.915930 0.066375 0.968759 0.039 Uiso 1 1 calc R U . . .
H32C H 0.982816 0.185282 0.975258 0.039 Uiso 1 1 calc R U . . .

loop_
_atom_site_aniso_label
_atom_site_aniso_U_11
_atom_site_aniso_U_22
_atom_site_aniso_U_33
_atom_site_aniso_U_23
_atom_site_aniso_U_13
_atom_site_aniso_U_12
Ge1 0.01138(6) 0.01302(6) 0.01394(7) 0.00044(4) 0.00152(4) 0.00013(4)
O1 0.0279(5) 0.0229(5) 0.0179(5) 0.0027(4) 0.0064(4) 0.0028(4)
O2 0.0184(4) 0.0187(4) 0.0341(6) -0.0062(4) -0.0061(4) 0.0057(4)
C1 0.0159(5) 0.0154(5) 0.0176(6) -0.0003(4) 0.0037(4) -0.0018(4)
C2 0.0140(5) 0.0166(6) 0.0182(6) -0.0009(4) 0.0019(4) 0.0005(4)
C3 0.0151(5) 0.0146(5) 0.0197(6) -0.0026(4) 0.0032(4) -0.0016(4)
C4 0.0188(6) 0.0163(5) 0.0200(6) -0.0021(5) 0.0023(5) 0.0000(4)
C5 0.0207(6) 0.0185(6) 0.0249(7) -0.0014(5) -0.0005(5) 0.0011(5)
C6 0.0173(6) 0.0218(6) 0.0362(8) -0.0056(6) 0.0025(6) 0.0038(5)
C7 0.0214(6) 0.0283(7) 0.0319(8) -0.0060(6) 0.0117(6) 0.0017(5)
C8 0.0216(6) 0.0226(6) 0.0229(7) -0.0019(5) 0.0080(5) -0.0004(5)
C9 0.0152(5) 0.0157(5) 0.0174(6) -0.0013(4) 0.0026(4) 0.0006(4)
C10 0.0161(6) 0.0202(6) 0.0262(7) -0.0037(5) 0.0011(5) 0.0031(5)
C11 0.0234(7) 0.0201(6) 0.0337(8) -0.0068(6) 0.0041(6) 0.0057(5)
C12 0.0303(7) 0.0205(6) 0.0268(7) -0.0098(5) 0.0058(6) -0.0013(5)
C13 0.0234(6) 0.0234(6) 0.0222(7) -0.0060(5) 0.0000(5) -0.0021(5)
C14 0.0173(5) 0.0185(6) 0.0192(6) -0.0018(5) -0.0001(5) 0.0014(4)
C15 0.0139(5) 0.0159(5) 0.0161(6) 0.0017(4) 0.0029(4) 0.0014(4)
C16 0.0178(5) 0.0179(5) 0.0173(6) 0.0026(4) 0.0041(5) 0.0042(4)
C17 0.0214(6) 0.0237(6) 0.0198(6) 0.0069(5) 0.0067(5) 0.0042(5)
C18 0.0181(6) 0.0215(6) 0.0274(7) 0.0090(5) 0.0053(5) 0.0004(5)
C19 0.0173(6) 0.0199(6) 0.0265(7) 0.0022(5) 0.0017(5) -0.0031(5)
C20 0.0160(5) 0.0192(6) 0.0184(6) 0.0002(5) 0.0025(4) -0.0021(4)
C21 0.0347(8) 0.0264(7) 0.0168(6) -0.0024(5) 0.0077(6) -0.0014(6)
C22 0.0361(9) 0.0315(8) 0.0395(10) 0.0137(7) 0.0102(7) -0.0092(6)
C23 0.0288(7) 0.0299(7) 0.0187(6) -0.0039(5) 0.0026(5) -0.0135(6)
C24 0.0129(5) 0.0142(5) 0.0166(6) -0.0004(4) 0.0012(4) 0.0005(4)
C25 0.0174(5) 0.0141(5) 0.0183(6) -0.0002(4) 0.0037(4) -0.0007(4)
C26 0.0245(6) 0.0139(5) 0.0198(6) 0.0018(4) 0.0043(5) 0.0010(5)
C27 0.0245(6) 0.0144(5) 0.0175(6) -0.0003(4) 0.0000(5) 0.0050(5)
C28 0.0157(5) 0.0188(6) 0.0221(6) -0.0005(5) 0.0001(5) 0.0038(4)
C29 0.0140(5) 0.0175(5) 0.0204(6) 0.0010(5) 0.0023(4) 0.0011(4)
C30 0.0152(6) 0.0335(8) 0.0356(8) 0.0137(6) 0.0091(6) 0.0048(5)
C31 0.0183(6) 0.0207(6) 0.0281(7) 0.0027(5) 0.0062(5) -0.0037(5)
C32 0.0317(7) 0.0212(6) 0.0236(7) 0.0018(5) -0.0002(6) 0.0096(6)

loop_
_atom_type_symbol
_atom_type_description
_atom_type_scat_dispersion_real
_atom_type_scat_dispersion_imag
_atom_type_scat_source
C C 0.0033 0.0016 'International Tables Vol C Tables 4.2.6.8 and 6.1.1.4'
H H 0.0000 0.0000 'International Tables Vol C Tables 4.2.6.8 and 6.1.1.4'
Ge Ge 0.1547 1.8001 'International Tables Vol C Tables 4.2.6.8 and 6.1.1.4'
O O 0.0106 0.0060 'International Tables Vol C Tables 4.2.6.8 and 6.1.1.4'

loop_
_geom_angle_atom_site_label_1
_geom_angle_atom_site_label_2
_geom_angle_atom_site_label_3
_geom_angle
_geom_angle_site_symmetry_1
_geom_angle_site_symmetry_3
_geom_angle_publ_flag
C24 Ge1 C15 114.52(5) . . ?
C24 Ge1 C2 117.09(5) . . ?
C15 Ge1 C2 109.12(5) . . ?
C24 Ge1 C1 103.04(5) . . ?
C15 Ge1 C1 108.03(5) . . ?
C2 Ge1 C1 103.92(5) . . ?
O1 C1 C3 119.62(12) . . ?
O1 C1 Ge1 116.58(10) . . ?
C3 C1 Ge1 123.79(9) . . ?
O2 C2 C9 120.07(11) . . ?
O2 C2 Ge1 114.21(9) . . ?
C9 C2 Ge1 125.71(9) . . ?
C4 C3 C8 119.27(12) . . ?
C4 C3 C1 122.88(12) . . ?
C8 C3 C1 117.84(12) . . ?
C5 C4 C3 120.00(13) . . ?
C5 C4 H4 120.0 . . ?
C3 C4 H4 120.0 . . ?
C6 C5 C4 120.26(14) . . ?
C6 C5 H5 119.9 . . ?
C4 C5 H5 119.9 . . ?
C5 C6 C7 120.09(13) . . ?
C5 C6 H6 120.0 . . ?
C7 C6 H6 120.0 . . ?
C8 C7 C6 120.13(14) . . ?
C8 C7 H7 119.9 . . ?
C6 C7 H7 119.9 . . ?
C7 C8 C3 120.25(14) . . ?
C7 C8 H8 119.9 . . ?
C3 C8 H8 119.9 . . ?
C14 C9 C10 119.28(12) . . ?
C14 C9 C2 118.42(11) . . ?
C10 C9 C2 122.27(11) . . ?
C11 C10 C9 119.90(13) . . ?
C11 C10 H10 120.0 . . ?
C9 C10 H10 120.0 . . ?
C12 C11 C10 120.21(13) . . ?
C12 C11 H11 119.9 . . ?
C10 C11 H11 119.9 . . ?
C13 C12 C11 120.20(13) . . ?
C13 C12 H12 119.9 . . ?
C11 C12 H12 119.9 . . ?
C14 C13 C12 119.75(13) . . ?
C14 C13 H13 120.1 . . ?
C12 C13 H13 120.1 . . ?
C13 C14 C9 120.65(12) . . ?
C13 C14 H14 119.7 . . ?
C9 C14 H14 119.7 . . ?
C16 C15 C20 118.89(12) . . ?
C16 C15 Ge1 122.53(10) . . ?
C20 C15 Ge1 118.58(9) . . ?
C17 C16 C15 119.46(12) . . ?
C17 C16 C21 117.90(12) . . ?
C15 C16 C21 122.61(12) . . ?
C18 C17 C16 121.98(13) . . ?
C18 C17 H17 119.0 . . ?
C16 C17 H17 119.0 . . ?
C19 C18 C17 118.09(12) . . ?
C19 C18 C22 120.59(14) . . ?
C17 C18 C22 121.32(14) . . ?
C18 C19 C20 121.73(13) . . ?
C18 C19 H19 119.1 . . ?
C20 C19 H19 119.1 . . ?
C19 C20 C15 119.75(12) . . ?
C19 C20 C23 117.49(12) . . ?
C15 C20 C23 122.72(12) . . ?
C16 C21 H21A 109.5 . . ?
C16 C21 H21B 109.5 . . ?
H21A C21 H21B 109.5 . . ?
C16 C21 H21C 109.5 . . ?
H21A C21 H21C 109.5 . . ?
H21B C21 H21C 109.5 . . ?
C18 C22 H22A 109.5 . . ?
C18 C22 H22B 109.5 . . ?
H22A C22 H22B 109.5 . . ?
C18 C22 H22C 109.5 . . ?
H22A C22 H22C 109.5 . . ?
H22B C22 H22C 109.5 . . ?
C20 C23 H23A 109.5 . . ?
C20 C23 H23B 109.5 . . ?
H23A C23 H23B 109.5 . . ?
C20 C23 H23C 109.5 . . ?
H23A C23 H23C 109.5 . . ?
H23B C23 H23C 109.5 . . ?
C25 C24 C29 118.37(11) . . ?
C25 C24 Ge1 118.09(9) . . ?
C29 C24 Ge1 123.24(9) . . ?
C26 C25 C24 119.75(12) . . ?
C26 C25 C31 116.59(12) . . ?
C24 C25 C31 123.60(11) . . ?
C27 C26 C25 122.04(12) . . ?
C27 C26 H26 119.0 . . ?
C25 C26 H26 119.0 . . ?
C26 C27 C28 117.84(12) . . ?
C26 C27 C32 121.73(13) . . ?
C28 C27 C32 120.43(13) . . ?
C27 C28 C29 122.02(12) . . ?
C27 C28 H28 119.0 . . ?
C29 C28 H28 119.0 . . ?
C28 C29 C24 119.61(12) . . ?
C28 C29 C30 116.91(12) . . ?
C24 C29 C30 123.46(12) . . ?
C29 C30 H30A 109.5 . . ?
C29 C30 H30B 109.5 . . ?
H30A C30 H30B 109.5 . . ?
C29 C30 H30C 109.5 . . ?
H30A C30 H30C 109.5 . . ?
H30B C30 H30C 109.5 . . ?
C25 C31 H31A 109.5 . . ?
C25 C31 H31B 109.5 . . ?
H31A C31 H31B 109.5 . . ?
C25 C31 H31C 109.5 . . ?
H31A C31 H31C 109.5 . . ?
H31B C31 H31C 109.5 . . ?
C27 C32 H32A 109.5 . . ?
C27 C32 H32B 109.5 . . ?
H32A C32 H32B 109.5 . . ?
C27 C32 H32C 109.5 . . ?
H32A C32 H32C 109.5 . . ?
H32B C32 H32C 109.5 . . ?

loop_
_geom_bond_atom_site_label_1
_geom_bond_atom_site_label_2
_geom_bond_distance
_geom_bond_site_symmetry_2
_geom_bond_publ_flag
Ge1 C24 1.9668(12) . ?
Ge1 C15 1.9715(12) . ?
Ge1 C2 2.0329(12) . ?
Ge1 C1 2.0489(13) . ?
O1 C1 1.2175(16) . ?
O2 C2 1.2205(15) . ?
C1 C3 1.4995(18) . ?
C2 C9 1.4960(18) . ?
C3 C4 1.3963(19) . ?
C3 C8 1.4025(19) . ?
C4 C5 1.3949(19) . ?
C4 H4 0.9500 . ?
C5 C6 1.384(2) . ?
C5 H5 0.9500 . ?
C6 C7 1.390(2) . ?
C6 H6 0.9500 . ?
C7 C8 1.386(2) . ?
C7 H7 0.9500 . ?
C8 H8 0.9500 . ?
C9 C14 1.3983(18) . ?
C9 C10 1.3993(17) . ?
C10 C11 1.395(2) . ?
C10 H10 0.9500 . ?
C11 C12 1.390(2) . ?
C11 H11 0.9500 . ?
C12 C13 1.390(2) . ?
C12 H12 0.9500 . ?
C13 C14 1.3892(19) . ?
C13 H13 0.9500 . ?
C14 H14 0.9500 . ?
C15 C16 1.4065(18) . ?
C15 C20 1.4121(18) . ?
C16 C17 1.4002(19) . ?
C16 C21 1.508(2) . ?
C17 C18 1.390(2) . ?
C17 H17 0.9500 . ?
C18 C19 1.388(2) . ?
C18 C22 1.504(2) . ?
C19 C20 1.3971(19) . ?
C19 H19 0.9500 . ?
C20 C23 1.508(2) . ?
C21 H21A 0.9800 . ?
C21 H21B 0.9800 . ?
C21 H21C 0.9800 . ?
C22 H22A 0.9800 . ?
C22 H22B 0.9800 . ?
C22 H22C 0.9800 . ?
C23 H23A 0.9800 . ?
C23 H23B 0.9800 . ?
C23 H23C 0.9800 . ?
C24 C25 1.4105(18) . ?
C24 C29 1.4153(17) . ?
C25 C26 1.3964(18) . ?
C25 C31 1.5122(18) . ?
C26 C27 1.387(2) . ?
C26 H26 0.9500 . ?
C27 C28 1.390(2) . ?
C27 C32 1.5091(19) . ?
C28 C29 1.3958(18) . ?
C28 H28 0.9500 . ?
C29 C30 1.509(2) . ?
C30 H30A 0.9800 . ?
C30 H30B 0.9800 . ?
C30 H30C 0.9800 . ?
C31 H31A 0.9800 . ?
C31 H31B 0.9800 . ?
C31 H31C 0.9800 . ?
C32 H32A 0.9800 . ?
C32 H32B 0.9800 . ?
C32 H32C 0.9800 . ?

loop_
_geom_torsion_atom_site_label_1
_geom_torsion_atom_site_label_2
_geom_torsion_atom_site_label_3
_geom_torsion_atom_site_label_4
_geom_torsion
_geom_torsion_site_symmetry_1
_geom_torsion_site_symmetry_2
_geom_torsion_site_symmetry_3
_geom_torsion_site_symmetry_4
_geom_torsion_publ_flag
O1 C1 C3 C4 167.06(12) . . . . ?
Ge1 C1 C3 C4 -11.63(17) . . . . ?
O1 C1 C3 C8 -11.63(18) . . . . ?
Ge1 C1 C3 C8 169.68(10) . . . . ?
C8 C3 C4 C5 0.26(19) . . . . ?
C1 C3 C4 C5 -178.41(12) . . . . ?
C3 C4 C5 C6 -0.9(2) . . . . ?
C4 C5 C6 C7 0.9(2) . . . . ?
C5 C6 C7 C8 -0.2(2) . . . . ?
C6 C7 C8 C3 -0.5(2) . . . . ?
C4 C3 C8 C7 0.4(2) . . . . ?
C1 C3 C8 C7 179.16(12) . . . . ?
O2 C2 C9 C14 -4.3(2) . . . . ?
Ge1 C2 C9 C14 175.15(10) . . . . ?
O2 C2 C9 C10 173.70(14) . . . . ?
Ge1 C2 C9 C10 -6.87(19) . . . . ?
C14 C9 C10 C11 0.6(2) . . . . ?
C2 C9 C10 C11 -177.37(14) . . . . ?
C9 C10 C11 C12 -0.5(2) . . . . ?
C10 C11 C12 C13 -0.1(2) . . . . ?
C11 C12 C13 C14 0.4(2) . . . . ?
C12 C13 C14 C9 -0.3(2) . . . . ?
C10 C9 C14 C13 -0.2(2) . . . . ?
C2 C9 C14 C13 177.84(13) . . . . ?
C20 C15 C16 C17 -1.86(18) . . . . ?
Ge1 C15 C16 C17 179.32(9) . . . . ?
C20 C15 C16 C21 176.26(12) . . . . ?
Ge1 C15 C16 C21 -2.56(18) . . . . ?
C15 C16 C17 C18 -0.6(2) . . . . ?
C21 C16 C17 C18 -178.85(13) . . . . ?
C16 C17 C18 C19 1.5(2) . . . . ?
C16 C17 C18 C22 -178.72(14) . . . . ?
C17 C18 C19 C20 0.2(2) . . . . ?
C22 C18 C19 C20 -179.58(14) . . . . ?
C18 C19 C20 C15 -2.7(2) . . . . ?
C18 C19 C20 C23 174.97(13) . . . . ?
C16 C15 C20 C19 3.50(18) . . . . ?
Ge1 C15 C20 C19 -177.63(10) . . . . ?
C16 C15 C20 C23 -174.09(13) . . . . ?
Ge1 C15 C20 C23 4.79(17) . . . . ?
C29 C24 C25 C26 6.09(19) . . . . ?
Ge1 C24 C25 C26 -167.89(10) . . . . ?
C29 C24 C25 C31 -170.97(12) . . . . ?
Ge1 C24 C25 C31 15.05(17) . . . . ?
C24 C25 C26 C27 -1.5(2) . . . . ?
C31 C25 C26 C27 175.74(13) . . . . ?
C25 C26 C27 C28 -3.4(2) . . . . ?
C25 C26 C27 C32 176.78(13) . . . . ?
C26 C27 C28 C29 3.8(2) . . . . ?
C32 C27 C28 C29 -176.41(13) . . . . ?
C27 C28 C29 C24 0.8(2) . . . . ?
C27 C28 C29 C30 -177.63(13) . . . . ?
C25 C24 C29 C28 -5.73(19) . . . . ?
Ge1 C24 C29 C28 167.92(10) . . . . ?
C25 C24 C29 C30 172.58(13) . . . . ?
Ge1 C24 C29 C30 -13.77(19) . . . . ?
